data_4112765
loop_
_publ_author_name
'Hiroki Oshio'
'Norihisa Hoshino'
'Tasuku Ito'
'Motohiro Nakano'

_publ_section_title
;
 Single-Molecule Magnets of Ferrous Cubes: Structurally Controlled
 Magnetic Anisotropy
;
_journal_name_full 'Journal of the American Chemical Society'
_journal_page_first 8805
_journal_page_last 8812
_journal_paper_doi 10.1021/ja0487933
_journal_volume 126
_journal_year 2004
_chemical_formula_sum 'C44 H60 Fe4 N4 O14'
_chemical_formula_weight 1044.32
_chemical_name_common '[Fe4(sap)4(MeOH)4]2H2O  '
_chemical_name_systematic
; 
 ? 
;
_space_group_IT_number 88
_symmetry_cell_setting tetragonal
_symmetry_space_group_name_Hall '-I 4ad'
_symmetry_space_group_name_H-M 'I 41/a :2'
_atom_sites_solution_hydrogens geom
_atom_sites_solution_primary direct
_atom_sites_solution_secondary difmap
_audit_creation_method SHELXL-97
_cell_angle_alpha 90.00
_cell_angle_beta 90.00
_cell_angle_gamma 90.00
_cell_formula_units_Z 16
_cell_length_a 16.7925(6)
_cell_length_b 16.7925(6)
_cell_length_c 17.4560(9)
_cell_measurement_temperature 203
_cell_volume 4922.4(4)
_computing_cell_refinement 'Bruker SMART'
_computing_data_collection 'Bruker SMART'
_computing_data_reduction 'Bruker SHELXTL'
_computing_molecular_graphics 'Bruker SHELXTL'
_computing_publication_material 'Bruker SHELXTL'
_computing_structure_refinement 'SHELXL-97 (Sheldrick, 1997)'
_computing_structure_solution 'SHELXS-97 (Sheldrick, 1990)'
_diffrn_ambient_temperature 293(2)
_diffrn_measured_fraction_theta_full 0.995
_diffrn_measured_fraction_theta_max 0.995
_diffrn_measurement_device_type 'CCD area detector'
_diffrn_measurement_method 'phi and omega scans'
_diffrn_radiation_monochromator graphite
_diffrn_radiation_source 'fine-focus sealed tube'
_diffrn_radiation_type MoK\a
_diffrn_radiation_wavelength 0.71073
_diffrn_reflns_av_R_equivalents 0.0289
_diffrn_reflns_av_sigmaI/netI 0.0140
_diffrn_reflns_limit_h_max 20
_diffrn_reflns_limit_h_min -20
_diffrn_reflns_limit_k_max 20
_diffrn_reflns_limit_k_min -20
_diffrn_reflns_limit_l_max 21
_diffrn_reflns_limit_l_min -21
_diffrn_reflns_number 19811
_diffrn_reflns_theta_full 26.06
_diffrn_reflns_theta_max 26.06
_diffrn_reflns_theta_min 1.68
_exptl_absorpt_coefficient_mu 1.228
_exptl_absorpt_correction_T_max 0.843
_exptl_absorpt_correction_T_min 1.000
_exptl_absorpt_correction_type empirical
_exptl_absorpt_process_details SADABS
_exptl_crystal_colour dark_blue
_exptl_crystal_density_diffrn 1.409
_exptl_crystal_description tablet
_exptl_crystal_F_000 2379
_exptl_crystal_size_max 0.4
_exptl_crystal_size_mid 0.25
_exptl_crystal_size_min 0.2
_refine_diff_density_max 0.721
_refine_diff_density_min -0.271
_refine_diff_density_rms 0.062
_refine_ls_extinction_method none
_refine_ls_goodness_of_fit_ref 1.032
_refine_ls_hydrogen_treatment mixed
_refine_ls_matrix_type full
_refine_ls_number_parameters 210
_refine_ls_number_reflns 2427
_refine_ls_number_restraints 0
_refine_ls_restrained_S_all 1.032
_refine_ls_R_factor_all 0.0400
_refine_ls_R_factor_gt 0.0316
_refine_ls_shift/su_max 0.003
_refine_ls_shift/su_mean 0.000
_refine_ls_structure_factor_coef Fsqd
_refine_ls_weighting_details 'calc w=1/[\s^2^(Fo^2^)+(0.0506P)^2^+6.6750P] where P=(Fo^2^+2Fc^2^)/3'
_refine_ls_weighting_scheme calc
_refine_ls_wR_factor_gt 0.0847
_refine_ls_wR_factor_ref 0.0908
_reflns_number_gt 2040
_reflns_number_total 2427
_reflns_threshold_expression >2sigma(I)
_cod_data_source_file ja0487933si20040302_071945.cif
_cod_data_source_block '[Fe4(sap)4(MeOH)4]2H2O'
_cod_original_sg_symbol_H-M 'I 41/a'
_cod_database_code 4112765

loop_
_symmetry_equiv_pos_as_xyz
'x, y, z'
'-x+1/2, -y, z+1/2'
'-y+3/4, x+1/4, z+1/4'
'y+3/4, -x+3/4, z+3/4'
'x+1/2, y+1/2, z+1/2'
'-x+1, -y+1/2, z+1'
'-y+5/4, x+3/4, z+3/4'
'y+5/4, -x+5/4, z+5/4'
'-x, -y, -z'
'x-1/2, y, -z-1/2'
'y-3/4, -x-1/4, -z-1/4'
'-y-3/4, x-3/4, -z-3/4'
'-x+1/2, -y+1/2, -z+1/2'
'x, y+1/2, -z'
'y-1/4, -x+1/4, -z+1/4'
'-y-1/4, x-1/4, -z-1/4'

loop_
_atom_site_label
_atom_site_type_symbol
_atom_site_fract_x
_atom_site_fract_y
_atom_site_fract_z
_atom_site_U_iso_or_equiv
_atom_site_adp_type
_atom_site_occupancy
_atom_site_symmetry_multiplicity
_atom_site_calc_flag
_atom_site_refinement_flags
Fe1 Fe 0.404474(17) 0.777092(17) 1.061942(18) 0.02872(13) Uani 1 1 d .
O1 O 0.30672(9) 0.70616(10) 1.05858(9) 0.0392(4) Uani 1 1 d .
O2 O 0.51433(8) 0.82945(8) 1.06581(8) 0.0284(3) Uani 1 1 d .
O3 O 0.35013(12) 0.89325(11) 1.09056(13) 0.0548(5) Uani 1 1 d .
N1 N 0.37994(12) 0.80796(12) 0.94612(11) 0.0401(5) Uani 1 1 d .
C1 C 0.26227(13) 0.68283(14) 1.00000(15) 0.0395(5) Uani 1 1 d .
C2 C 0.20458(14) 0.62329(16) 1.01202(18) 0.0475(6) Uani 1 1 d .
C3 C 0.15642(17) 0.59719(19) 0.9526(2) 0.0592(8) Uani 1 1 d .
C4 C 0.16269(19) 0.6288(2) 0.8804(2) 0.0663(9) Uani 1 1 d .
C5 C 0.21769(19) 0.68704(19) 0.8678(2) 0.0578(8) Uani 1 1 d .
C6 C 0.26915(14) 0.71532(15) 0.92542(15) 0.0437(6) Uani 1 1 d .
C7 C 0.32491(16) 0.77759(16) 0.90450(16) 0.0458(6) Uani 1 1 d .
C8 C 0.42366(18) 0.87650(17) 0.91350(18) 0.0491(6) Uani 1 1 d .
C9 C 0.51179(16) 0.87773(16) 0.93320(15) 0.0445(6) Uani 1 1 d .
C10 C 0.53133(15) 0.89442(13) 1.01607(15) 0.0382(5) Uani 1 1 d .
C11 C 0.29132(18) 0.94335(19) 1.0610(2) 0.0542(7) Uani 1 1 d .
O1S O 0.5000 0.7500 0.7386(6) 0.290(6) Uani 1 2 d S
H1 H 0.2001(16) 0.6005(16) 1.0640(16) 0.043(7) Uiso 1 1 d .
H2 H 0.125(2) 0.558(2) 0.9638(19) 0.065(10) Uiso 1 1 d .
H3 H 0.131(2) 0.605(2) 0.840(2) 0.069(10) Uiso 1 1 d .
H4 H 0.223(2) 0.708(2) 0.823(2) 0.065(10) Uiso 1 1 d .
H5 H 0.3179(17) 0.7982(16) 0.8546(18) 0.050(8) Uiso 1 1 d .
H6 H 0.4190(17) 0.8769(17) 0.863(2) 0.054(8) Uiso 1 1 d .
H7 H 0.3981(16) 0.9266(17) 0.9374(14) 0.044(7) Uiso 1 1 d .
H8 H 0.5366(17) 0.8274(18) 0.9195(17) 0.051(8) Uiso 1 1 d .
H9 H 0.5374(15) 0.9216(16) 0.9032(16) 0.044(7) Uiso 1 1 d .
H10 H 0.5886(18) 0.9083(16) 1.0175(16) 0.050(8) Uiso 1 1 d .
H11 H 0.5006(15) 0.9424(16) 1.0351(15) 0.041(7) Uiso 1 1 d .
H12 H 0.382(2) 0.914(2) 1.122(2) 0.070(11) Uiso 1 1 d .
H13 H 0.254(2) 0.957(2) 1.096(2) 0.075(11) Uiso 1 1 d .
H14 H 0.2666(18) 0.9174(18) 1.0166(19) 0.058(9) Uiso 1 1 d .
H15 H 0.315(2) 0.994(3) 1.043(2) 0.099(13) Uiso 1 1 d .

loop_
_atom_site_aniso_label
_atom_site_aniso_U_11
_atom_site_aniso_U_22
_atom_site_aniso_U_33
_atom_site_aniso_U_23
_atom_site_aniso_U_13
_atom_site_aniso_U_12
Fe1 0.02428(18) 0.02536(18) 0.0365(2) 0.00078(12) -0.00384(12) 0.00042(11)
O1 0.0279(8) 0.0460(9) 0.0435(9) -0.0045(7) -0.0050(7) -0.0068(7)
O2 0.0289(7) 0.0191(6) 0.0371(8) 0.0032(6) 0.0009(6) -0.0009(5)
O3 0.0565(12) 0.0427(10) 0.0651(13) -0.0099(9) -0.0211(10) 0.0246(9)
N1 0.0396(11) 0.0404(11) 0.0403(11) 0.0052(9) -0.0064(9) 0.0064(9)
C1 0.0251(10) 0.0406(12) 0.0528(15) -0.0127(11) -0.0066(10) 0.0063(9)
C2 0.0299(12) 0.0475(14) 0.0650(18) -0.0165(13) -0.0044(12) 0.0001(10)
C3 0.0372(14) 0.0526(17) 0.088(2) -0.0261(17) -0.0129(15) -0.0028(13)
C4 0.0549(17) 0.0656(19) 0.078(2) -0.0273(18) -0.0298(17) 0.0040(15)
C5 0.0569(17) 0.0601(18) 0.0565(19) -0.0123(15) -0.0214(14) 0.0116(14)
C6 0.0365(12) 0.0431(13) 0.0516(15) -0.0098(11) -0.0118(11) 0.0112(10)
C7 0.0489(14) 0.0496(14) 0.0391(14) -0.0001(11) -0.0120(11) 0.0141(11)
C8 0.0583(16) 0.0472(15) 0.0417(15) 0.0131(12) -0.0051(12) 0.0067(12)
C9 0.0529(15) 0.0372(13) 0.0434(14) 0.0096(11) 0.0086(11) 0.0005(11)
C10 0.0420(13) 0.0245(10) 0.0480(14) 0.0087(10) 0.0011(11) -0.0029(9)
C11 0.0415(15) 0.0520(17) 0.069(2) 0.0111(15) 0.0000(14) 0.0171(13)
O1S 0.311(13) 0.382(15) 0.178(9) 0.000 0.000 -0.143(12)

loop_
_atom_type_symbol
_atom_type_description
_atom_type_scat_dispersion_real
_atom_type_scat_dispersion_imag
_atom_type_scat_source
C C 0.0033 0.0016 'International Tables Vol C Tables 4.2.6.8 and 6.1.1.4'
H H 0.0000 0.0000 'International Tables Vol C Tables 4.2.6.8 and 6.1.1.4'
N N 0.0061 0.0033 'International Tables Vol C Tables 4.2.6.8 and 6.1.1.4'
O O 0.0106 0.0060 'International Tables Vol C Tables 4.2.6.8 and 6.1.1.4'
Fe Fe 0.3463 0.8444 'International Tables Vol C Tables 4.2.6.8 and 6.1.1.4'

loop_
_geom_angle_atom_site_label_1
_geom_angle_atom_site_label_2
_geom_angle_atom_site_label_3
_geom_angle
_geom_angle_site_symmetry_1
_geom_angle_site_symmetry_3
O1 Fe1 O2 169.52(6) . .
O1 Fe1 N1 87.64(7) . .
O2 Fe1 N1 95.81(7) . .
O1 Fe1 O2 94.09(6) . 12_768
O2 Fe1 O2 84.11(6) . 12_768
N1 Fe1 O2 170.58(7) . 12_768
O1 Fe1 O3 100.98(8) . .
O2 Fe1 O3 89.17(7) . .
N1 Fe1 O3 85.40(8) . .
O2 Fe1 O3 85.18(7) 12_768 .
O1 Fe1 O2 91.40(6) . 6_564
O2 Fe1 O2 78.13(6) . 6_564
N1 Fe1 O2 109.85(7) . 6_564
O2 Fe1 O2 79.39(6) 12_768 6_564
O3 Fe1 O2 160.87(7) . 6_564
C1 O1 Fe1 130.66(16) . .
C10 O2 Fe1 119.37(13) . .
C10 O2 Fe1 119.12(13) . 15_567
Fe1 O2 Fe1 100.12(6) . 15_567
C10 O2 Fe1 118.01(13) . 6_564
Fe1 O2 Fe1 101.76(6) . 6_564
Fe1 O2 Fe1 93.95(5) 15_567 6_564
C11 O3 Fe1 137.8(2) . .
C7 N1 C8 116.7(2) . .
C7 N1 Fe1 125.56(19) . .
C8 N1 Fe1 117.34(17) . .
O1 C1 C2 118.9(2) . .
O1 C1 C6 123.3(2) . .
C2 C1 C6 117.8(2) . .
C3 C2 C1 120.9(3) . .
C4 C3 C2 121.4(3) . .
C5 C4 C3 118.6(3) . .
C4 C5 C6 122.8(3) . .
C5 C6 C1 118.5(3) . .
C5 C6 C7 117.3(3) . .
C1 C6 C7 124.2(2) . .
N1 C7 C6 127.6(2) . .
N1 C8 C9 114.0(2) . .
C10 C9 C8 115.5(2) . .
O2 C10 C9 113.50(19) . .

loop_
_geom_bond_atom_site_label_1
_geom_bond_atom_site_label_2
_geom_bond_distance
_geom_bond_site_symmetry_2
Fe1 O1 2.0290(16) .
Fe1 O2 2.0447(15) .
Fe1 N1 2.127(2) .
Fe1 O2 2.1616(15) 12_768
Fe1 O3 2.2107(17) .
Fe1 O2 2.2505(14) 6_564
O1 C1 1.325(3) .
O2 C10 1.423(3) .
O2 Fe1 2.1616(15) 15_567
O2 Fe1 2.2505(14) 6_564
O3 C11 1.396(3) .
N1 C7 1.281(3) .
N1 C8 1.479(3) .
C1 C2 1.408(4) .
C1 C6 1.416(4) .
C2 C3 1.387(4) .
C3 C4 1.371(5) .
C4 C5 1.363(5) .
C5 C6 1.409(4) .
C6 C7 1.450(4) .
C8 C9 1.519(4) .
C9 C10 1.510(4) .
